data_7049834
loop_
_publ_author_name
'Furfari, Samantha K.'
'Leech, Matthew C.'
'Trathen, Nicola'
'Levis, Madeleine C.'
'Crossley, Ian R.'

_publ_section_title
;
 Cyaphide-alkynyl complexes: metal-ligand conjugation and the influence of
 remote substituents.
;
_journal_issue 23
_journal_name_full 'Dalton transactions (Cambridge, England : 2003)'
_journal_page_first 8131
_journal_page_last 8143
_journal_paper_doi 10.1039/c9dt01071h
_journal_volume 48
_journal_year 2019
_chemical_formula_moiety 'C64 H61 F P5 Ru Si, F6 P, C H2 Cl2'
_chemical_formula_sum 'C65 H63 Cl2 F7 P6 Ru Si'
_chemical_formula_weight 1363.03
_space_group_crystal_system orthorhombic
_space_group_IT_number 19
_space_group_name_Hall 'P 2ac 2ab'
_space_group_name_H-M_alt 'P 21 21 21'
_symmetry_space_group_name_Hall 'P 2ac 2ab'
_symmetry_space_group_name_H-M 'P 21 21 21'
_atom_sites_solution_hydrogens geom
_atom_sites_solution_primary dual
_audit_creation_date 2018-09-11
_audit_creation_method
;
Olex2 1.2
(compiled 2018.05.29 svn.r3508 for OlexSys, GUI svn.r5506)
;
_audit_update_record
;
2019-03-10 deposited with the CCDC.    2019-04-24 downloaded from the CCDC.
;
_cell_angle_alpha 90.0
_cell_angle_beta 90.0
_cell_angle_gamma 90.0
_cell_formula_units_Z 4
_cell_length_a 13.4662(3)
_cell_length_b 16.1621(4)
_cell_length_c 28.4939(7)
_cell_measurement_reflns_used 15594
_cell_measurement_temperature 173(2)
_cell_measurement_theta_max 29.1820
_cell_measurement_theta_min 3.9930
_cell_volume 6201.5(3)
_computing_cell_refinement 'CrysAlisPro 1.171.38.44a (Rigaku OD, 2015)'
_computing_data_collection 'CrysAlisPro 1.171.38.44a (Rigaku OD, 2015)'
_computing_data_reduction 'CrysAlisPro 1.171.38.44a (Rigaku OD, 2015)'
_computing_molecular_graphics 'Olex2 (Dolomanov et al., 2009)'
_computing_publication_material 'Olex2 (Dolomanov et al., 2009)'
_computing_structure_refinement 'ShelXL (Sheldrick, 2015)'
_computing_structure_solution 'ShelXT (Sheldrick, 2015)'
_diffrn_ambient_temperature 173.15
_diffrn_detector 'CCD plate'
_diffrn_detector_area_resol_mean 16.1033
_diffrn_detector_type Eos
_diffrn_measured_fraction_theta_full 0.996
_diffrn_measured_fraction_theta_max 0.989
_diffrn_measurement_details
;
List of Runs (angles in degrees, time in seconds):

  # Type    Start    End  Width  t~exp~   \w     \q     \k     \f   Frames
#--------------------------------------------------------------------------
  1  \w    -83.00   1.00   1.00   75.00    --  -15.97 -57.00 -90.00   84
  2  \w     -4.00  56.00   1.00   75.00    --   16.75 -99.00  30.00   60
  3  \w    -32.00  18.00   1.00   75.00    --   16.75 -38.00-180.00   50
  4  \w     20.00  46.00   1.00   75.00    --   16.75  57.00 -30.00   26
  5  \w    -51.00  43.00   1.00   75.00    --   16.75 -77.00-180.00   94
;
_diffrn_measurement_device 'four-circle diffractometer'
_diffrn_measurement_device_type 'Xcalibur, Eos, Gemini ultra'
_diffrn_measurement_method '\w scans'
_diffrn_orient_matrix_type 'CrysAlisPro convention (1999,Acta A55,543-557)'
_diffrn_orient_matrix_UB_11 -0.0268030000
_diffrn_orient_matrix_UB_12 0.0061239000
_diffrn_orient_matrix_UB_13 0.0211025000
_diffrn_orient_matrix_UB_21 0.0449508000
_diffrn_orient_matrix_UB_22 -0.0025091000
_diffrn_orient_matrix_UB_23 0.0129593000
_diffrn_orient_matrix_UB_31 0.0065125000
_diffrn_orient_matrix_UB_32 0.0433618000
_diffrn_orient_matrix_UB_33 -0.0022222000
_diffrn_radiation_monochromator graphite
_diffrn_radiation_probe x-ray
_diffrn_radiation_type MoK\a
_diffrn_radiation_wavelength 0.71073
_diffrn_reflns_av_R_equivalents 0.0371
_diffrn_reflns_av_unetI/netI 0.0418
_diffrn_reflns_Laue_measured_fraction_full 0.996
_diffrn_reflns_Laue_measured_fraction_max 0.989
_diffrn_reflns_limit_h_max 17
_diffrn_reflns_limit_h_min -13
_diffrn_reflns_limit_k_max 20
_diffrn_reflns_limit_k_min -20
_diffrn_reflns_limit_l_max 36
_diffrn_reflns_limit_l_min -36
_diffrn_reflns_number 39263
_diffrn_reflns_point_group_measured_fraction_full 0.997
_diffrn_reflns_point_group_measured_fraction_max 0.984
_diffrn_reflns_theta_full 25.242
_diffrn_reflns_theta_max 27.103
_diffrn_reflns_theta_min 3.355
_diffrn_source 'fine-focus sealed X-ray tube'
_diffrn_source_type 'Enhance (Mo) X-ray Source'
_exptl_absorpt_coefficient_mu 0.570
_exptl_absorpt_correction_T_max 1.00000
_exptl_absorpt_correction_T_min 0.91851
_exptl_absorpt_correction_type multi-scan
_exptl_absorpt_process_details
;
CrysAlisPro 1.171.38.44a (Rigaku Oxford Diffraction, 2015)
Empirical absorption correction using spherical harmonics,
 implemented in SCALE3 ABSPACK scaling algorithm.
;
_exptl_crystal_colour 'translucent light yellow'
_exptl_crystal_density_diffrn 1.460
_exptl_crystal_description block
_exptl_crystal_F_000 2792
_exptl_crystal_recrystallization_method 'Re-crystallisation from solvent: dichloromethane'
_exptl_crystal_size_max 0.4
_exptl_crystal_size_mid 0.3
_exptl_crystal_size_min 0.1
_refine_diff_density_max 1.060
_refine_diff_density_min -0.454
_refine_diff_density_rms 0.060
_refine_ls_abs_structure_details
;
 Flack x determined using 5179 quotients [(I+)-(I-)]/[(I+)+(I-)]
 (Parsons, Flack and Wagner, Acta Cryst. B69 (2013) 249-259).
;
_refine_ls_abs_structure_Flack -0.025(12)
_refine_ls_extinction_method none
_refine_ls_goodness_of_fit_ref 1.050
_refine_ls_hydrogen_treatment constr
_refine_ls_matrix_type full
_refine_ls_number_parameters 742
_refine_ls_number_reflns 13451
_refine_ls_number_restraints 0
_refine_ls_restrained_S_all 1.050
_refine_ls_R_factor_all 0.0392
_refine_ls_R_factor_gt 0.0344
_refine_ls_shift/su_max 0.001
_refine_ls_shift/su_mean 0.000
_refine_ls_structure_factor_coef Fsqd
_refine_ls_weighting_details 'w=1/[\s^2^(Fo^2^)+(0.0364P)^2^+3.1471P] where P=(Fo^2^+2Fc^2^)/3'
_refine_ls_weighting_scheme calc
_refine_ls_wR_factor_gt 0.0790
_refine_ls_wR_factor_ref 0.0818
_reflns_Friedel_coverage 0.814
_reflns_Friedel_fraction_full 0.999
_reflns_Friedel_fraction_max 0.978
_reflns_number_gt 12533
_reflns_number_total 13451
_reflns_threshold_expression 'I > 2\s(I)'
_cod_data_source_file c9dt01071h3.cif
_cod_data_source_block skf2071
_cod_depositor_comments 'Adding full bibliography for 7049832--7049836.cif.'
_cod_original_cell_volume 6201.4(3)
_cod_database_code 7049834
_shelx_shelxl_version_number 2016/6
_chemical_oxdiff_formula C6H63Cl2F7P6RuSi
_shelx_space_group_comment
;
The symmetry employed for this shelxl refinement is uniquely defined
by the following loop, which should always be used as a source of
symmetry information in preference to the above space-group names.
They are only intended as comments.
;
_cell_oxdiff_angle_alpha 90.011(2)
_cell_oxdiff_angle_beta 90.094(2)
_cell_oxdiff_angle_gamma 90.134(2)
_cell_oxdiff_length_a 13.4491(4)
_cell_oxdiff_length_b 16.1708(4)
_cell_oxdiff_length_c 28.5148(9)
_cell_oxdiff_measurement_reflns_used 15541
_cell_oxdiff_volume 6201.4(3)
_shelx_estimated_absorpt_t_max 0.945
_shelx_estimated_absorpt_t_min 0.803
_reflns_odcompleteness_completeness 99.57
_reflns_odcompleteness_iscentric 1
_reflns_odcompleteness_theta 26.32
_olex2_refinement_description
;
1. Fixed Uiso
 At 1.2 times of:
  All C(H) groups, All C(H,H) groups
 At 1.5 times of:
  All C(H,H,H) groups
2.a Secondary CH2 refined with riding coordinates:
 C40(H40A,H40B), C39(H39A,H39B), C13(H13A,H13B), C14(H14A,H14B), C65(H65A,H65B)
2.b Aromatic/amide H refined with riding coordinates:
 C64(H64), C51(H51), C52(H52), C63(H63), C16(H16), C60(H60), C62(H62),
 C26(H26), C48(H48), C42(H42), C61(H61), C28(H28), C32(H32), C38(H38), C46(H46),
  C18(H18), C54(H54), C22(H22), C49(H49), C58(H58), C50(H50), C19(H19),
 C57(H57), C20(H20), C17(H17), C25(H25), C34(H34), C55(H55), C31(H31), C37(H37),
  C56(H56), C43(H43), C8(H8), C29(H29), C5(H5), C4(H4), C23(H23), C45(H45),
 C24(H24), C36(H36), C30(H30), C7(H7), C44(H44), C35(H35)
2.c Idealised Me refined as rotating group:
 C11(H11A,H11B,H11C), C10(H10A,H10B,H10C), C12(H12A,H12B,H12C)
;
_olex2_submission_special_instructions 'No special instructions were received'
_oxdiff_exptl_absorpt_empirical_details
;
Empirical correction (ABSPACK) includes:
- Absorption correction using spherical harmonics
- Frame scaling
;
_oxdiff_exptl_absorpt_empirical_full_max 1.101
_oxdiff_exptl_absorpt_empirical_full_min 0.859

loop_
_space_group_symop_operation_xyz
'x, y, z'
'-x+1/2, -y, z+1/2'
'-x, y+1/2, -z+1/2'
'x+1/2, -y+1/2, -z'

loop_
_atom_site_label
_atom_site_type_symbol
_atom_site_fract_x
_atom_site_fract_y
_atom_site_fract_z
_atom_site_U_iso_or_equiv
_atom_site_adp_type
_atom_site_occupancy
_atom_site_site_symmetry_order
_atom_site_calc_flag
_atom_site_refinement_flags_posn
Ru1 Ru 0.30112(2) 0.41186(2) 0.36890(2) 0.01571(7) Uani 1 1 d .
P5 P 0.14056(7) 0.37219(6) 0.40015(3) 0.0178(2) Uani 1 1 d .
P4 P 0.35762(8) 0.30149(6) 0.41771(3) 0.0176(2) Uani 1 1 d .
P2 P 0.24944(8) 0.50776(6) 0.30895(3) 0.0192(2) Uani 1 1 d .
P3 P 0.46345(8) 0.45218(6) 0.34269(4) 0.0195(2) Uani 1 1 d .
P1 P 0.31088(9) 0.50995(7) 0.42535(4) 0.0251(2) Uani 1 1 d .
P6 P 0.21368(9) -0.02092(7) 0.39168(4) 0.0318(3) Uani 1 1 d .
Cl1 Cl 0.59380(13) -0.09309(10) 0.33096(6) 0.0630(4) Uani 1 1 d .
Si1 Si 0.31343(15) 0.64468(10) 0.51444(5) 0.0517(4) Uani 1 1 d .
Cl2 Cl 0.5055(2) -0.21979(14) 0.39017(9) 0.1032(8) Uani 1 1 d .
F5 F 0.1240(2) -0.06213(19) 0.41908(12) 0.0550(9) Uani 1 1 d .
F6 F 0.1438(3) 0.05397(18) 0.37719(11) 0.0517(8) Uani 1 1 d .
F4 F 0.1806(3) -0.0704(2) 0.34619(11) 0.0584(9) Uani 1 1 d .
F3 F 0.2840(2) -0.0954(2) 0.40629(15) 0.0670(10) Uani 1 1 d .
F7 F 0.2458(4) 0.0289(2) 0.43664(12) 0.0769(12) Uani 1 1 d .
F2 F 0.3014(3) 0.0197(2) 0.36227(14) 0.0698(10) Uani 1 1 d .
C1 C 0.2821(3) 0.3206(2) 0.32013(14) 0.0211(8) Uani 1 1 d .
F1 F 0.1895(3) 0.0390(2) 0.15243(11) 0.0635(10) Uani 1 1 d .
C27 C 0.5645(3) 0.4674(3) 0.38442(14) 0.0249(9) Uani 1 1 d .
C41 C 0.4565(3) 0.2305(2) 0.40036(14) 0.0211(8) Uani 1 1 d .
C21 C 0.1790(3) 0.6003(2) 0.32605(14) 0.0232(8) Uani 1 1 d .
C40 C 0.1625(3) 0.2821(2) 0.43876(14) 0.0220(8) Uani 1 1 d .
H40A H 0.173071 0.301618 0.471309 0.026 Uiso 1 1 calc R
H40B H 0.102925 0.246199 0.438608 0.026 Uiso 1 1 calc R
C64 C 0.0480(3) 0.2565(3) 0.34154(14) 0.0236(8) Uani 1 1 d .
H64 H 0.103405 0.222170 0.348371 0.028 Uiso 1 1 calc R
C33 C 0.5293(3) 0.3985(3) 0.29559(14) 0.0265(9) Uani 1 1 d .
C59 C 0.0412(3) 0.3350(2) 0.36184(13) 0.0206(8) Uani 1 1 d .
C51 C 0.3892(3) 0.2975(3) 0.56132(15) 0.0293(10) Uani 1 1 d .
H51 H 0.366195 0.265340 0.587026 0.035 Uiso 1 1 calc R
C15 C 0.1830(3) 0.4784(3) 0.25587(13) 0.0244(9) Uani 1 1 d .
C52 C 0.3598(3) 0.2782(3) 0.51632(14) 0.0246(9) Uani 1 1 d .
H52 H 0.317285 0.232155 0.511314 0.029 Uiso 1 1 calc R
C39 C 0.2517(3) 0.2320(2) 0.42332(14) 0.0219(8) Uani 1 1 d .
H39A H 0.237945 0.204944 0.392836 0.026 Uiso 1 1 calc R
H39B H 0.266357 0.188422 0.446753 0.026 Uiso 1 1 calc R
C13 C 0.3634(3) 0.5531(3) 0.28313(15) 0.0274(9) Uani 1 1 d .
H13A H 0.384249 0.519595 0.255760 0.033 Uiso 1 1 calc R
H13B H 0.348931 0.609824 0.271920 0.033 Uiso 1 1 calc R
C47 C 0.3912(3) 0.3248(2) 0.47814(13) 0.0195(8) Uani 1 1 d .
C53 C 0.0726(3) 0.4426(3) 0.43890(14) 0.0229(8) Uani 1 1 d .
C63 C -0.0254(4) 0.2286(3) 0.31164(16) 0.0316(10) Uani 1 1 d .
H63 H -0.019245 0.175776 0.297245 0.038 Uiso 1 1 calc R
C16 C 0.1926(4) 0.5274(3) 0.21598(15) 0.0344(10) Uani 1 1 d .
H16 H 0.238600 0.571940 0.215874 0.041 Uiso 1 1 calc R
C14 C 0.4479(3) 0.5563(3) 0.31868(16) 0.0267(9) Uani 1 1 d .
H14A H 0.431748 0.595774 0.344119 0.032 Uiso 1 1 calc R
H14B H 0.509940 0.574615 0.303257 0.032 Uiso 1 1 calc R
C60 C -0.0416(3) 0.3831(3) 0.35219(15) 0.0295(10) Uani 1 1 d .
H60 H -0.047511 0.436641 0.365724 0.035 Uiso 1 1 calc R
C62 C -0.1072(4) 0.2768(3) 0.30262(17) 0.0378(11) Uani 1 1 d .
H62 H -0.157821 0.257075 0.282298 0.045 Uiso 1 1 calc R
C26 C 0.0806(4) 0.6109(3) 0.31295(17) 0.0345(11) Uani 1 1 d .
H26 H 0.048499 0.570007 0.294406 0.041 Uiso 1 1 calc R
C48 C 0.4557(3) 0.3909(3) 0.48679(15) 0.0267(9) Uani 1 1 d .
H48 H 0.479170 0.423154 0.461232 0.032 Uiso 1 1 calc R
C42 C 0.4379(3) 0.1717(3) 0.36569(17) 0.0319(10) Uani 1 1 d .
H42 H 0.374870 0.169792 0.350722 0.038 Uiso 1 1 calc R
C2 C 0.2657(3) 0.2671(3) 0.29287(15) 0.0278(9) Uani 1 1 d .
C61 C -0.1158(4) 0.3538(3) 0.32299(17) 0.0367(11) Uani 1 1 d .
H61 H -0.172857 0.386747 0.316985 0.044 Uiso 1 1 calc R
C28 C 0.6391(3) 0.4092(3) 0.38872(15) 0.0333(10) Uani 1 1 d .
H28 H 0.640153 0.362712 0.368325 0.040 Uiso 1 1 calc R
C32 C 0.5666(4) 0.5371(3) 0.41380(16) 0.0340(10) Uani 1 1 d .
H32 H 0.517139 0.578742 0.410946 0.041 Uiso 1 1 calc R
C38 C 0.6063(4) 0.4371(3) 0.27199(16) 0.0384(12) Uani 1 1 d .
H38 H 0.622154 0.492997 0.279165 0.046 Uiso 1 1 calc R
C46 C 0.5487(3) 0.2309(3) 0.42191(17) 0.0307(10) Uani 1 1 d .
H46 H 0.562352 0.270287 0.445784 0.037 Uiso 1 1 calc R
C18 C 0.0683(4) 0.4482(3) 0.17665(17) 0.0403(12) Uani 1 1 d .
H18 H 0.028326 0.438401 0.149747 0.048 Uiso 1 1 calc R
C54 C 0.0662(4) 0.5263(3) 0.42956(18) 0.0335(11) Uani 1 1 d .
H54 H 0.100666 0.548376 0.403328 0.040 Uiso 1 1 calc R
C22 C 0.2238(3) 0.6606(2) 0.35305(15) 0.0284(10) Uani 1 1 d .
H22 H 0.291227 0.654270 0.362163 0.034 Uiso 1 1 calc R
C49 C 0.4858(3) 0.4101(3) 0.53180(15) 0.0300(9) Uani 1 1 d .
H49 H 0.529568 0.455242 0.537107 0.036 Uiso 1 1 calc R
C58 C 0.0212(3) 0.4125(3) 0.47769(15) 0.0324(9) Uani 1 1 d .
H58 H 0.022435 0.354914 0.484451 0.039 Uiso 1 1 calc R
C3 C 0.2486(3) 0.2060(3) 0.25726(15) 0.0291(9) Uani 1 1 d .
C50 C 0.4521(3) 0.3633(3) 0.56901(14) 0.0282(9) Uani 1 1 d .
H50 H 0.472244 0.376597 0.600064 0.034 Uiso 1 1 calc R
C19 C 0.0586(4) 0.3990(3) 0.21526(17) 0.0420(12) Uani 1 1 d .
H19 H 0.012275 0.354704 0.214959 0.050 Uiso 1 1 calc R
C57 C -0.0315(4) 0.4651(3) 0.50636(17) 0.0403(12) Uani 1 1 d .
H57 H -0.063679 0.443941 0.533495 0.048 Uiso 1 1 calc R
C20 C 0.1159(3) 0.4132(3) 0.25511(14) 0.0306(9) Uani 1 1 d .
H20 H 0.109038 0.378382 0.281760 0.037 Uiso 1 1 calc R
C17 C 0.1360(4) 0.5121(3) 0.17660(16) 0.0396(12) Uani 1 1 d .
H17 H 0.143807 0.545518 0.149437 0.048 Uiso 1 1 calc R
C25 C 0.0289(4) 0.6809(3) 0.3268(2) 0.0463(13) Uani 1 1 d .
H25 H -0.038286 0.688086 0.317417 0.056 Uiso 1 1 calc R
C34 C 0.5074(4) 0.3167(3) 0.2851(2) 0.0398(12) Uani 1 1 d .
H34 H 0.455301 0.289006 0.301157 0.048 Uiso 1 1 calc R
C55 C 0.0110(4) 0.5782(3) 0.4574(2) 0.0444(13) Uani 1 1 d .
H55 H 0.006540 0.635291 0.449873 0.053 Uiso 1 1 calc R
C31 C 0.6412(4) 0.5450(4) 0.44692(18) 0.0478(14) Uani 1 1 d .
H31 H 0.642668 0.592139 0.466798 0.057 Uiso 1 1 calc R
C37 C 0.6603(4) 0.3959(4) 0.23832(17) 0.0466(14) Uani 1 1 d .
H37 H 0.712478 0.423304 0.222187 0.056 Uiso 1 1 calc R
C56 C -0.0379(4) 0.5479(3) 0.49612(18) 0.0406(12) Uani 1 1 d .
H56 H -0.075727 0.583830 0.515542 0.049 Uiso 1 1 calc R
C43 C 0.5121(4) 0.1154(3) 0.35297(19) 0.0406(12) Uani 1 1 d .
H43 H 0.499556 0.075818 0.329055 0.049 Uiso 1 1 calc R
C9 C 0.3165(4) 0.5764(3) 0.46303(17) 0.0411(11) Uani 1 1 d .
C8 C 0.2019(4) 0.1310(3) 0.26711(16) 0.0321(9) Uani 1 1 d .
H8 H 0.183518 0.118515 0.298509 0.039 Uiso 1 1 calc R
C6 C 0.2104(4) 0.0934(3) 0.18751(17) 0.0408(11) Uani 1 1 d .
C29 C 0.7124(4) 0.4180(4) 0.42250(17) 0.0467(13) Uani 1 1 d .
H29 H 0.762548 0.377045 0.425603 0.056 Uiso 1 1 calc R
C5 C 0.2591(5) 0.1643(4) 0.17607(18) 0.0509(15) Uani 1 1 d .
H5 H 0.279981 0.174714 0.144778 0.061 Uiso 1 1 calc R
C4 C 0.2770(4) 0.2202(3) 0.21136(17) 0.0446(14) Uani 1 1 d .
H4 H 0.310131 0.270428 0.203955 0.054 Uiso 1 1 calc R
C23 C 0.1719(4) 0.7301(3) 0.36699(17) 0.0365(11) Uani 1 1 d .
H23 H 0.203722 0.771072 0.385562 0.044 Uiso 1 1 calc R
C45 C 0.6211(4) 0.1745(3) 0.4091(2) 0.0430(12) Uani 1 1 d .
H45 H 0.684056 0.175538 0.424139 0.052 Uiso 1 1 calc R
C24 C 0.0744(4) 0.7401(3) 0.35408(17) 0.0411(12) Uani 1 1 d .
H24 H 0.038493 0.787629 0.363935 0.049 Uiso 1 1 calc R
C36 C 0.6383(4) 0.3147(4) 0.22809(19) 0.0500(14) Uani 1 1 d .
H36 H 0.676146 0.285749 0.205223 0.060 Uiso 1 1 calc R
C30 C 0.7126(4) 0.4855(4) 0.45132(18) 0.0550(17) Uani 1 1 d .
H30 H 0.762752 0.491156 0.474551 0.066 Uiso 1 1 calc R
C7 C 0.1820(4) 0.0747(3) 0.23191(17) 0.0358(11) Uani 1 1 d .
H7 H 0.149168 0.023992 0.238649 0.043 Uiso 1 1 calc R
C44 C 0.6026(4) 0.1170(3) 0.3747(2) 0.0416(12) Uani 1 1 d .
H44 H 0.652578 0.078377 0.366032 0.050 Uiso 1 1 calc R
C65 C 0.5032(6) -0.1159(4) 0.3726(3) 0.0685(18) Uani 1 1 d .
H65A H 0.437004 -0.102947 0.359430 0.082 Uiso 1 1 calc R
H65B H 0.513352 -0.080245 0.400487 0.082 Uiso 1 1 calc R
C35 C 0.5620(4) 0.2756(4) 0.2509(2) 0.0571(17) Uani 1 1 d .
H35 H 0.546258 0.219860 0.243208 0.069 Uiso 1 1 calc R
C11 C 0.2608(8) 0.5811(6) 0.5623(2) 0.114(4) Uani 1 1 d .
H11A H 0.192793 0.564905 0.554152 0.171 Uiso 1 1 calc GR
H11B H 0.260162 0.613276 0.591407 0.171 Uiso 1 1 calc GR
H11C H 0.301509 0.531428 0.566563 0.171 Uiso 1 1 calc GR
C10 C 0.4410(6) 0.6794(5) 0.5278(3) 0.087(3) Uani 1 1 d .
H10A H 0.482801 0.631176 0.534579 0.130 Uiso 1 1 calc GR
H10B H 0.439930 0.716130 0.555118 0.130 Uiso 1 1 calc GR
H10C H 0.468100 0.709191 0.500697 0.130 Uiso 1 1 calc GR
C12 C 0.2354(7) 0.7359(5) 0.5023(3) 0.103(3) Uani 1 1 d .
H12A H 0.256494 0.761478 0.472784 0.155 Uiso 1 1 calc GR
H12B H 0.242554 0.775949 0.527954 0.155 Uiso 1 1 calc GR
H12C H 0.165816 0.718833 0.499854 0.155 Uiso 1 1 calc GR

loop_
_atom_site_aniso_label
_atom_site_aniso_U_11
_atom_site_aniso_U_22
_atom_site_aniso_U_33
_atom_site_aniso_U_23
_atom_site_aniso_U_13
_atom_site_aniso_U_12
Ru1 0.01638(13) 0.01426(12) 0.01649(12) 0.00005(12) -0.00088(12) -0.00132(12)
P5 0.0165(5) 0.0183(5) 0.0187(4) 0.0004(4) -0.0008(4) -0.0011(4)
P4 0.0182(5) 0.0153(4) 0.0192(4) 0.0008(4) -0.0022(4) -0.0011(4)
P2 0.0212(5) 0.0166(5) 0.0197(5) 0.0022(4) -0.0023(4) -0.0010(4)
P3 0.0184(5) 0.0209(5) 0.0193(5) 0.0015(4) -0.0002(4) -0.0027(4)
P1 0.0286(6) 0.0227(5) 0.0241(5) -0.0016(4) -0.0016(5) -0.0015(5)
P6 0.0325(6) 0.0257(5) 0.0371(6) -0.0033(5) 0.0043(5) -0.0032(5)
Cl1 0.0748(10) 0.0504(8) 0.0638(9) -0.0103(8) 0.0118(8) 0.0141(8)
Si1 0.0712(11) 0.0462(8) 0.0376(7) -0.0192(6) -0.0117(8) 0.0145(8)
Cl2 0.129(2) 0.0761(13) 0.1046(17) 0.0276(13) -0.0019(15) -0.0005(14)
F5 0.060(2) 0.0449(18) 0.061(2) 0.0029(15) 0.0305(17) -0.0043(15)
F6 0.0584(19) 0.0420(16) 0.0548(19) 0.0052(14) 0.0045(16) 0.0144(15)
F4 0.066(2) 0.060(2) 0.0486(17) -0.0261(15) 0.0126(17) -0.0096(18)
F3 0.050(2) 0.0399(17) 0.112(3) 0.010(2) -0.0118(19) 0.0054(16)
F7 0.128(3) 0.051(2) 0.052(2) -0.0103(17) -0.035(2) -0.014(2)
F2 0.0479(18) 0.058(2) 0.103(3) 0.014(2) 0.024(2) -0.0165(17)
C1 0.021(2) 0.0173(18) 0.0252(19) 0.0054(16) -0.0008(16) 0.0009(15)
F1 0.076(2) 0.060(2) 0.0544(18) -0.0386(17) 0.0024(19) -0.018(2)
C27 0.023(2) 0.032(2) 0.0199(18) 0.0041(17) 0.0005(16) -0.0099(18)
C41 0.022(2) 0.0180(18) 0.0234(19) 0.0053(16) 0.0019(17) 0.0020(16)
C21 0.027(2) 0.0178(19) 0.0249(18) 0.0046(16) -0.0011(16) 0.0010(16)
C40 0.0210(19) 0.022(2) 0.0226(19) 0.0066(16) -0.0011(16) -0.0048(16)
C64 0.020(2) 0.028(2) 0.023(2) -0.0008(17) -0.0025(17) -0.0011(17)
C33 0.0204(19) 0.039(3) 0.0204(19) -0.0009(18) -0.0015(16) -0.0010(18)
C59 0.0190(18) 0.0248(19) 0.0180(19) -0.0001(15) -0.0005(16) -0.0035(15)
C51 0.025(2) 0.043(3) 0.020(2) 0.0060(18) 0.0010(17) -0.0002(19)
C15 0.029(2) 0.026(2) 0.0186(17) 0.0010(15) -0.0037(17) 0.0050(18)
C52 0.020(2) 0.028(2) 0.026(2) 0.0027(17) -0.0016(17) 0.0001(17)
C39 0.024(2) 0.0179(18) 0.024(2) 0.0024(16) -0.0036(17) -0.0025(17)
C13 0.028(2) 0.028(2) 0.026(2) 0.0085(17) 0.0000(18) -0.0041(19)
C47 0.0202(19) 0.0198(19) 0.0187(18) 0.0015(15) -0.0021(16) 0.0019(16)
C53 0.0188(19) 0.026(2) 0.0234(19) -0.0031(16) -0.0006(17) -0.0018(16)
C63 0.034(2) 0.032(2) 0.029(2) -0.0040(19) -0.004(2) -0.006(2)
C16 0.040(3) 0.033(2) 0.029(2) 0.0073(18) -0.007(2) -0.007(2)
C14 0.020(2) 0.026(2) 0.034(2) 0.0064(18) 0.0015(18) -0.0071(17)
C60 0.027(2) 0.033(2) 0.029(2) -0.0010(18) -0.0037(19) 0.0020(19)
C62 0.034(3) 0.046(3) 0.033(2) -0.001(2) -0.015(2) -0.007(2)
C26 0.034(2) 0.029(2) 0.040(3) -0.0035(19) -0.005(2) 0.0018(19)
C48 0.034(2) 0.026(2) 0.0194(19) 0.0016(16) -0.0032(18) -0.0027(18)
C42 0.033(2) 0.028(2) 0.034(2) -0.005(2) -0.003(2) 0.0077(18)
C2 0.031(2) 0.026(2) 0.026(2) -0.0012(18) 0.0038(18) 0.0030(18)
C61 0.028(2) 0.045(3) 0.038(3) 0.003(2) -0.010(2) 0.005(2)
C28 0.023(2) 0.050(3) 0.026(2) 0.007(2) 0.0017(18) -0.004(2)
C32 0.032(2) 0.038(3) 0.032(2) -0.001(2) -0.002(2) -0.015(2)
C38 0.039(3) 0.047(3) 0.029(2) -0.005(2) 0.011(2) -0.013(2)
C46 0.024(2) 0.030(2) 0.038(2) -0.004(2) -0.0018(19) 0.0016(18)
C18 0.046(3) 0.049(3) 0.026(2) -0.003(2) -0.014(2) 0.000(2)
C54 0.031(2) 0.029(2) 0.041(3) -0.001(2) 0.008(2) 0.0008(19)
C22 0.036(3) 0.020(2) 0.029(2) 0.0056(17) -0.0042(19) -0.0005(17)
C49 0.034(2) 0.028(2) 0.029(2) -0.003(2) -0.0081(18) -0.002(2)
C58 0.030(2) 0.035(2) 0.032(2) 0.000(2) 0.0061(19) 0.002(2)
C3 0.030(2) 0.029(2) 0.029(2) -0.0072(18) -0.0003(19) -0.0008(19)
C50 0.030(2) 0.035(2) 0.0191(19) -0.0046(18) -0.0006(18) 0.0114(19)
C19 0.045(3) 0.047(3) 0.034(2) -0.001(2) -0.014(2) -0.015(2)
C57 0.035(3) 0.056(3) 0.031(2) -0.005(2) 0.008(2) 0.002(2)
C20 0.037(2) 0.031(2) 0.0242(19) 0.0024(19) -0.0061(18) -0.005(2)
C17 0.052(3) 0.046(3) 0.021(2) 0.009(2) -0.014(2) 0.002(3)
C25 0.035(3) 0.040(3) 0.063(4) -0.004(3) -0.007(3) 0.013(2)
C34 0.033(3) 0.030(2) 0.056(3) -0.005(2) 0.016(2) 0.002(2)
C55 0.042(3) 0.032(3) 0.059(3) -0.004(3) 0.007(3) 0.007(2)
C31 0.046(3) 0.062(3) 0.035(3) -0.004(3) -0.005(3) -0.029(3)
C37 0.038(3) 0.073(4) 0.030(2) -0.001(3) 0.012(2) -0.007(3)
C56 0.032(3) 0.048(3) 0.042(3) -0.019(2) 0.005(2) 0.006(2)
C43 0.048(3) 0.030(2) 0.044(3) -0.009(2) 0.001(2) 0.011(2)
C9 0.044(3) 0.036(3) 0.043(3) -0.001(2) 0.000(2) 0.001(2)
C8 0.037(2) 0.027(2) 0.032(2) -0.0003(18) 0.000(2) 0.004(2)
C6 0.041(3) 0.038(2) 0.044(3) -0.021(2) 0.003(2) -0.004(2)
C29 0.028(2) 0.072(4) 0.040(3) 0.019(3) -0.006(2) 0.000(3)
C5 0.066(4) 0.056(3) 0.031(2) -0.014(2) 0.016(3) -0.022(3)
C4 0.058(4) 0.041(3) 0.035(3) -0.010(2) 0.014(2) -0.019(3)
C23 0.053(3) 0.022(2) 0.034(2) -0.002(2) -0.003(2) 0.002(2)
C45 0.022(2) 0.053(3) 0.054(3) -0.003(3) -0.003(2) 0.006(2)
C24 0.055(3) 0.029(2) 0.039(3) -0.001(2) 0.002(2) 0.015(2)
C36 0.039(3) 0.066(4) 0.045(3) -0.018(3) 0.014(3) 0.010(3)
C30 0.035(3) 0.098(5) 0.032(3) 0.013(3) -0.011(2) -0.025(3)
C7 0.035(3) 0.023(2) 0.049(3) -0.007(2) -0.002(2) -0.0029(19)
C44 0.032(2) 0.039(3) 0.054(3) -0.004(2) 0.007(2) 0.013(2)
C65 0.079(5) 0.064(4) 0.062(4) -0.004(3) 0.007(4) 0.015(4)
C35 0.043(3) 0.043(3) 0.086(5) -0.021(3) 0.016(3) 0.003(3)
C11 0.178(10) 0.125(7) 0.039(4) 0.000(5) 0.025(5) 0.012(8)
C10 0.093(6) 0.069(5) 0.098(6) -0.039(4) -0.043(5) 0.003(4)
C12 0.133(8) 0.075(5) 0.101(6) -0.050(5) -0.045(6) 0.065(5)

loop_
_atom_type_symbol
_atom_type_description
_atom_type_scat_dispersion_real
_atom_type_scat_dispersion_imag
_atom_type_scat_source
C C 0.0033 0.0016 'International Tables Vol C Tables 4.2.6.8 and 6.1.1.4'
H H 0.0000 0.0000 'International Tables Vol C Tables 4.2.6.8 and 6.1.1.4'
Cl Cl 0.1484 0.1585 'International Tables Vol C Tables 4.2.6.8 and 6.1.1.4'
F F 0.0171 0.0103 'International Tables Vol C Tables 4.2.6.8 and 6.1.1.4'
P P 0.1023 0.0942 'International Tables Vol C Tables 4.2.6.8 and 6.1.1.4'
Ru Ru -1.2594 0.8363 'International Tables Vol C Tables 4.2.6.8 and 6.1.1.4'
Si Si 0.0817 0.0704 'International Tables Vol C Tables 4.2.6.8 and 6.1.1.4'

loop_
_geom_angle_atom_site_label_1
_geom_angle_atom_site_label_2
_geom_angle_atom_site_label_3
_geom_angle
P4 Ru1 P5 82.68(3)
P4 Ru1 P2 170.47(4)
P4 Ru1 P3 95.39(4)
P2 Ru1 P5 99.96(4)
P3 Ru1 P5 176.58(4)
P3 Ru1 P2 82.40(4)
P1 Ru1 P5 88.63(4)
P1 Ru1 P4 95.21(4)
P1 Ru1 P2 94.01(4)
P1 Ru1 P3 88.74(4)
C1 Ru1 P5 86.97(11)
C1 Ru1 P4 84.06(11)
C1 Ru1 P2 86.92(11)
C1 Ru1 P3 95.66(11)
C1 Ru1 P1 175.59(11)
C40 P5 Ru1 106.51(13)
C59 P5 Ru1 121.34(13)
C59 P5 C40 102.34(18)
C59 P5 C53 101.45(18)
C53 P5 Ru1 120.20(14)
C53 P5 C40 102.15(19)
C41 P4 Ru1 122.98(13)
C39 P4 Ru1 105.22(13)
C39 P4 C41 101.94(18)
C47 P4 Ru1 118.45(13)
C47 P4 C41 101.82(19)
C47 P4 C39 103.82(19)
C21 P2 Ru1 119.01(13)
C21 P2 C13 102.18(19)
C15 P2 Ru1 124.30(14)
C15 P2 C21 100.30(19)
C15 P2 C13 100.4(2)
C13 P2 Ru1 107.26(14)
C27 P3 Ru1 120.88(13)
C27 P3 C33 100.43(19)
C27 P3 C14 101.9(2)
C33 P3 Ru1 122.78(15)
C33 P3 C14 102.6(2)
C14 P3 Ru1 105.17(14)
C9 P1 Ru1 179.4(2)
F5 P6 F6 89.83(18)
F5 P6 F4 88.67(18)
F5 P6 F3 90.37(18)
F5 P6 F2 177.7(2)
F6 P6 F2 89.30(19)
F4 P6 F6 90.30(19)
F4 P6 F3 90.0(2)
F4 P6 F2 89.2(2)
F3 P6 F6 179.7(2)
F3 P6 F2 90.5(2)
F7 P6 F5 91.4(2)
F7 P6 F6 89.1(2)
F7 P6 F4 179.4(2)
F7 P6 F3 90.6(2)
F7 P6 F2 90.8(2)
C9 Si1 C11 105.2(3)
C9 Si1 C10 109.0(3)
C9 Si1 C12 110.2(3)
C10 Si1 C11 112.0(5)
C12 Si1 C11 111.4(5)
C12 Si1 C10 109.0(4)
C2 C1 Ru1 176.2(4)
C28 C27 P3 120.6(3)
C28 C27 C32 118.6(4)
C32 C27 P3 120.8(4)
C42 C41 P4 119.3(3)
C46 C41 P4 122.0(3)
C46 C41 C42 118.6(4)
C26 C21 P2 121.5(3)
C22 C21 P2 119.8(3)
C22 C21 C26 118.7(4)
P5 C40 H40A 109.2
P5 C40 H40B 109.2
H40A C40 H40B 107.9
C39 C40 P5 112.0(3)
C39 C40 H40A 109.2
C39 C40 H40B 109.2
C59 C64 H64 119.8
C63 C64 H64 119.8
C63 C64 C59 120.4(4)
C38 C33 P3 120.4(4)
C38 C33 C34 118.9(4)
C34 C33 P3 120.5(3)
C64 C59 P5 119.8(3)
C60 C59 P5 121.5(3)
C60 C59 C64 118.6(4)
C52 C51 H51 120.0
C50 C51 H51 120.0
C50 C51 C52 120.0(4)
C16 C15 P2 119.1(3)
C20 C15 P2 122.0(3)
C20 C15 C16 118.6(4)
C51 C52 H52 119.4
C51 C52 C47 121.3(4)
C47 C52 H52 119.4
P4 C39 H39A 110.0
P4 C39 H39B 110.0
C40 C39 P4 108.5(3)
C40 C39 H39A 110.0
C40 C39 H39B 110.0
H39A C39 H39B 108.4
P2 C13 H13A 109.3
P2 C13 H13B 109.3
H13A C13 H13B 108.0
C14 C13 P2 111.5(3)
C14 C13 H13A 109.3
C14 C13 H13B 109.3
C52 C47 P4 123.6(3)
C52 C47 C48 117.7(4)
C48 C47 P4 118.6(3)
C54 C53 P5 121.6(3)
C54 C53 C58 117.6(4)
C58 C53 P5 120.7(3)
C64 C63 H63 119.9
C62 C63 C64 120.2(4)
C62 C63 H63 119.9
C15 C16 H16 119.6
C17 C16 C15 120.8(4)
C17 C16 H16 119.6
P3 C14 H14A 110.2
P3 C14 H14B 110.2
C13 C14 P3 107.7(3)
C13 C14 H14A 110.2
C13 C14 H14B 110.2
H14A C14 H14B 108.5
C59 C60 H60 119.7
C61 C60 C59 120.5(4)
C61 C60 H60 119.7
C63 C62 H62 119.9
C63 C62 C61 120.1(4)
C61 C62 H62 119.9
C21 C26 H26 119.9
C25 C26 C21 120.3(5)
C25 C26 H26 119.9
C47 C48 H48 119.4
C49 C48 C47 121.2(4)
C49 C48 H48 119.4
C41 C42 H42 120.1
C41 C42 C43 119.9(4)
C43 C42 H42 120.1
C1 C2 C3 176.0(5)
C60 C61 H61 119.9
C62 C61 C60 120.1(4)
C62 C61 H61 119.9
C27 C28 H28 119.7
C27 C28 C29 120.6(5)
C29 C28 H28 119.7
C27 C32 H32 120.2
C31 C32 C27 119.7(5)
C31 C32 H32 120.2
C33 C38 H38 119.5
C37 C38 C33 121.0(5)
C37 C38 H38 119.5
C41 C46 H46 119.6
C45 C46 C41 120.8(4)
C45 C46 H46 119.6
C19 C18 H18 120.0
C19 C18 C17 120.1(4)
C17 C18 H18 120.0
C53 C54 H54 119.3
C55 C54 C53 121.4(5)
C55 C54 H54 119.3
C21 C22 H22 119.6
C23 C22 C21 120.9(4)
C23 C22 H22 119.6
C48 C49 H49 120.2
C50 C49 C48 119.6(4)
C50 C49 H49 120.2
C53 C58 H58 119.6
C57 C58 C53 120.8(5)
C57 C58 H58 119.6
C8 C3 C2 121.9(4)
C4 C3 C2 120.7(4)
C4 C3 C8 117.4(4)
C51 C50 C49 120.2(4)
C51 C50 H50 119.9
C49 C50 H50 119.9
C18 C19 H19 119.7
C18 C19 C20 120.6(5)
C20 C19 H19 119.7
C58 C57 H57 119.7
C56 C57 C58 120.6(5)
C56 C57 H57 119.7
C15 C20 C19 119.9(4)
C15 C20 H20 120.0
C19 C20 H20 120.0
C16 C17 H17 120.0
C18 C17 C16 120.0(4)
C18 C17 H17 120.0
C26 C25 H25 119.9
C24 C25 C26 120.3(5)
C24 C25 H25 119.9
C33 C34 H34 120.2
C33 C34 C35 119.7(5)
C35 C34 H34 120.2
C54 C55 H55 119.8
C54 C55 C56 120.4(5)
C56 C55 H55 119.8
C32 C31 H31 119.7
C30 C31 C32 120.6(5)
C30 C31 H31 119.7
C38 C37 H37 120.1
C36 C37 C38 119.8(5)
C36 C37 H37 120.1
C57 C56 C55 119.2(5)
C57 C56 H56 120.4
C55 C56 H56 120.4
C42 C43 H43 119.7
C44 C43 C42 120.5(5)
C44 C43 H43 119.7
P1 C9 Si1 171.0(4)
C3 C8 H8 119.5
C7 C8 C3 121.0(4)
C7 C8 H8 119.5
C5 C6 F1 117.9(4)
C7 C6 F1 118.9(5)
C7 C6 C5 123.2(4)
C28 C29 H29 120.0
C30 C29 C28 120.1(5)
C30 C29 H29 120.0
C6 C5 H5 121.2
C6 C5 C4 117.6(5)
C4 C5 H5 121.2
C3 C4 H4 118.8
C5 C4 C3 122.3(5)
C5 C4 H4 118.8
C22 C23 H23 119.9
C24 C23 C22 120.2(5)
C24 C23 H23 119.9
C46 C45 H45 119.8
C44 C45 C46 120.4(5)
C44 C45 H45 119.8
C25 C24 H24 120.2
C23 C24 C25 119.7(5)
C23 C24 H24 120.2
C37 C36 H36 120.0
C35 C36 C37 120.1(5)
C35 C36 H36 120.0
C31 C30 C29 120.4(5)
C31 C30 H30 119.8
C29 C30 H30 119.8
C8 C7 H7 120.8
C6 C7 C8 118.4(4)
C6 C7 H7 120.8
C43 C44 C45 119.8(4)
C43 C44 H44 120.1
C45 C44 H44 120.1
Cl1 C65 Cl2 112.6(4)
Cl1 C65 H65A 109.1
Cl1 C65 H65B 109.1
Cl2 C65 H65A 109.1
Cl2 C65 H65B 109.1
H65A C65 H65B 107.8
C34 C35 H35 119.7
C36 C35 C34 120.5(5)
C36 C35 H35 119.7
Si1 C11 H11A 109.5
Si1 C11 H11B 109.5
Si1 C11 H11C 109.5
H11A C11 H11B 109.5
H11A C11 H11C 109.5
H11B C11 H11C 109.5
Si1 C10 H10A 109.5
Si1 C10 H10B 109.5
Si1 C10 H10C 109.5
H10A C10 H10B 109.5
H10A C10 H10C 109.5
H10B C10 H10C 109.5
Si1 C12 H12A 109.5
Si1 C12 H12B 109.5
Si1 C12 H12C 109.5
H12A C12 H12B 109.5
H12A C12 H12C 109.5
H12B C12 H12C 109.5

loop_
_geom_bond_atom_site_label_1
_geom_bond_atom_site_label_2
_geom_bond_distance
Ru1 P5 2.4246(10)
Ru1 P4 2.3866(10)
Ru1 P2 2.4091(10)
Ru1 P3 2.4002(11)
Ru1 P1 2.2623(11)
Ru1 C1 2.043(4)
P5 C40 1.849(4)
P5 C59 1.828(4)
P5 C53 1.830(4)
P4 C41 1.826(4)
P4 C39 1.822(4)
P4 C47 1.819(4)
P2 C21 1.836(4)
P2 C15 1.820(4)
P2 C13 1.853(4)
P3 C27 1.823(4)
P3 C33 1.827(4)
P3 C14 1.828(4)
P1 C9 1.520(5)
P6 F5 1.585(3)
P6 F6 1.588(3)
P6 F4 1.587(3)
P6 F3 1.587(3)
P6 F7 1.574(3)
P6 F2 1.590(3)
Cl1 C65 1.742(7)
Si1 C9 1.835(5)
Si1 C11 1.848(8)
Si1 C10 1.847(8)
Si1 C12 1.843(7)
Cl2 C65 1.752(7)
C1 C2 1.182(6)
F1 C6 1.360(5)
C27 C28 1.382(6)
C27 C32 1.404(6)
C41 C42 1.394(6)
C41 C46 1.385(6)
C21 C26 1.388(6)
C21 C22 1.381(6)
C40 H40A 0.9900
C40 H40B 0.9900
C40 C39 1.514(6)
C64 H64 0.9500
C64 C59 1.398(6)
C64 C63 1.381(6)
C33 C38 1.385(6)
C33 C34 1.387(7)
C59 C60 1.388(6)
C51 H51 0.9500
C51 C52 1.378(6)
C51 C50 1.377(6)
C15 C16 1.391(6)
C15 C20 1.389(6)
C52 H52 0.9500
C52 C47 1.389(6)
C39 H39A 0.9900
C39 H39B 0.9900
C13 H13A 0.9900
C13 H13B 0.9900
C13 C14 1.524(6)
C47 C48 1.399(6)
C53 C54 1.381(6)
C53 C58 1.392(6)
C63 H63 0.9500
C63 C62 1.374(7)
C16 H16 0.9500
C16 C17 1.378(6)
C14 H14A 0.9900
C14 H14B 0.9900
C60 H60 0.9500
C60 C61 1.384(6)
C62 H62 0.9500
C62 C61 1.378(7)
C26 H26 0.9500
C26 C25 1.386(7)
C48 H48 0.9500
C48 C49 1.380(6)
C42 H42 0.9500
C42 C43 1.399(6)
C2 C3 1.435(6)
C61 H61 0.9500
C28 H28 0.9500
C28 C29 1.386(6)
C32 H32 0.9500
C32 C31 1.384(7)
C38 H38 0.9500
C38 C37 1.376(7)
C46 H46 0.9500
C46 C45 1.385(6)
C18 H18 0.9500
C18 C19 1.363(7)
C18 C17 1.377(7)
C54 H54 0.9500
C54 C55 1.373(7)
C22 H22 0.9500
C22 C23 1.381(6)
C49 H49 0.9500
C49 C50 1.379(6)
C58 H58 0.9500
C58 C57 1.376(7)
C3 C8 1.393(6)
C3 C4 1.382(6)
C50 H50 0.9500
C19 H19 0.9500
C19 C20 1.392(6)
C57 H57 0.9500
C57 C56 1.372(7)
C20 H20 0.9500
C17 H17 0.9500
C25 H25 0.9500
C25 C24 1.377(8)
C34 H34 0.9500
C34 C35 1.391(7)
C55 H55 0.9500
C55 C56 1.375(7)
C31 H31 0.9500
C31 C30 1.365(9)
C37 H37 0.9500
C37 C36 1.376(8)
C56 H56 0.9500
C43 H43 0.9500
C43 C44 1.367(7)
C8 H8 0.9500
C8 C7 1.381(6)
C6 C5 1.360(7)
C6 C7 1.356(7)
C29 H29 0.9500
C29 C30 1.365(9)
C5 H5 0.9500
C5 C4 1.374(7)
C4 H4 0.9500
C23 H23 0.9500
C23 C24 1.373(7)
C45 H45 0.9500
C45 C44 1.373(7)
C24 H24 0.9500
C36 H36 0.9500
C36 C35 1.370(8)
C30 H30 0.9500
C7 H7 0.9500
C44 H44 0.9500
C65 H65A 0.9900
C65 H65B 0.9900
C35 H35 0.9500
C11 H11A 0.9800
C11 H11B 0.9800
C11 H11C 0.9800
C10 H10A 0.9800
C10 H10B 0.9800
C10 H10C 0.9800
C12 H12A 0.9800
C12 H12B 0.9800
C12 H12C 0.9800
